data_1558142
loop_
_publ_author_name
'Boreen, Michael A.'
'Gould, Colin A.'
'Booth, Corwin H.'
'Hohloch, Stephan'
'Arnold, John'

_publ_section_title
;
 Structure and magnetism of a tetrahedral uranium(iii) \b-diketiminate
 complex.
;
_journal_issue 23
_journal_name_full 'Dalton transactions (Cambridge, England : 2003)'
_journal_page_first 7938
_journal_page_last 7944
_journal_paper_doi 10.1039/d0dt01599g
_journal_volume 49
_journal_year 2020
_chemical_formula_moiety 'C53 H75 N2 O2 U'
_chemical_formula_sum 'C53 H75 N2 O2 U'
_chemical_formula_weight 1010.18
_space_group_crystal_system monoclinic
_space_group_IT_number 14
_space_group_name_Hall '-P 2ybc'
_space_group_name_H-M_alt 'P 1 21/c 1'
_atom_sites_solution_hydrogens geom
_audit_creation_date 2020-01-15
_audit_creation_method
;
Olex2 1.2
(compiled May 18 2018 14:05:52 for OlexSys, GUI svn.r5506)
;
_audit_update_record
;
2020-05-26 deposited with the CCDC.	2020-05-28 downloaded from the CCDC.
;
_cell_angle_alpha 90
_cell_angle_beta 112.708(2)
_cell_angle_gamma 90
_cell_formula_units_Z 4
_cell_length_a 20.5520(7)
_cell_length_b 11.9252(4)
_cell_length_c 21.1347(7)
_cell_measurement_reflns_used 6896
_cell_measurement_temperature 100(2)
_cell_measurement_theta_max 25.40
_cell_measurement_theta_min 1.94
_cell_volume 4778.3(3)
_computing_cell_refinement 'Bruker ApexII suite, 2015'
_computing_data_collection 'Bruker ApexII suite, 2015'
_computing_data_reduction 'Bruker ApexII suite, 2015'
_computing_molecular_graphics 'Olex2 (Dolomanov et al., 2009)'
_computing_publication_material 'Olex2 (Dolomanov et al., 2009)'
_computing_structure_refinement 'ShelXL (Sheldrick, 2015)'
_diffrn_ambient_temperature 100.0
_diffrn_measured_fraction_theta_full 1.000
_diffrn_measured_fraction_theta_max 0.998
_diffrn_measurement_device_type 'Bruker Quasar'
_diffrn_measurement_method 'omega phi scans'
_diffrn_radiation_type MoK\a
_diffrn_radiation_wavelength 0.71073
_diffrn_reflns_av_R_equivalents 0.0616
_diffrn_reflns_av_unetI/netI 0.0341
_diffrn_reflns_Laue_measured_fraction_full 1.000
_diffrn_reflns_Laue_measured_fraction_max 0.998
_diffrn_reflns_limit_h_max 24
_diffrn_reflns_limit_h_min -24
_diffrn_reflns_limit_k_max 14
_diffrn_reflns_limit_k_min -14
_diffrn_reflns_limit_l_max 25
_diffrn_reflns_limit_l_min -25
_diffrn_reflns_number 87639
_diffrn_reflns_point_group_measured_fraction_full 1.000
_diffrn_reflns_point_group_measured_fraction_max 0.998
_diffrn_reflns_theta_full 25.242
_diffrn_reflns_theta_max 25.403
_diffrn_reflns_theta_min 1.946
_exptl_absorpt_coefficient_mu 3.437
_exptl_absorpt_correction_T_max 0.7452
_exptl_absorpt_correction_T_min 0.5920
_exptl_absorpt_correction_type multi-scan
_exptl_absorpt_process_details
;
SADABS-2014/5 (Bruker,2014) was used for absorption correction.
wR2(int) was 0.1018 before and 0.0638 after correction.
The Ratio of minimum to maximum transmission is 0.7944.
The \l/2 correction factor is Not present.
;
_exptl_crystal_colour green
_exptl_crystal_density_diffrn 1.404
_exptl_crystal_description plate
_exptl_crystal_F_000 2060
_exptl_crystal_size_max 0.23
_exptl_crystal_size_mid 0.08
_exptl_crystal_size_min 0.07
_refine_diff_density_max 2.548
_refine_diff_density_min -1.061
_refine_diff_density_rms 0.096
_refine_ls_extinction_method none
_refine_ls_goodness_of_fit_ref 1.033
_refine_ls_hydrogen_treatment constr
_refine_ls_matrix_type full
_refine_ls_number_parameters 525
_refine_ls_number_reflns 8786
_refine_ls_number_restraints 6
_refine_ls_restrained_S_all 1.036
_refine_ls_R_factor_all 0.0427
_refine_ls_R_factor_gt 0.0298
_refine_ls_shift/su_max 0.002
_refine_ls_shift/su_mean 0.000
_refine_ls_structure_factor_coef Fsqd
_refine_ls_weighting_details 'w=1/[\s^2^(Fo^2^)+(0.0220P)^2^+10.3962P] where P=(Fo^2^+2Fc^2^)/3'
_refine_ls_weighting_scheme calc
_refine_ls_wR_factor_gt 0.0632
_refine_ls_wR_factor_ref 0.0687
_reflns_Friedel_coverage 0.000
_reflns_number_gt 6896
_reflns_number_total 8786
_reflns_threshold_expression 'I > 2\s(I)'
_cod_data_source_file d0dt01599g2.cif
_cod_data_source_block sh051_0m
_cod_depositor_comments 'Adding full bibliography for 1558142--1558143.cif.'
_cod_database_code 1558142
_shelx_shelxl_version_number 2018/3
_shelx_space_group_comment
;
The symmetry employed for this shelxl refinement is uniquely defined
by the following loop, which should always be used as a source of
symmetry information in preference to the above space-group names.
They are only intended as comments.
;
_exptl_absorpt_special_details 'Blessing, 1995'
_olex2_refinement_description
;
1. Fixed Uiso
 At 1.2 times of:
  All C(H) groups
 At 1.5 times of:
  All C(H,H,H) groups
2. Uiso/Uaniso restraints and constraints
Uanis(C2) \\sim Ueq: with sigma of 0.001 and sigma for terminal atoms of 0.002
3.a Ternary CH refined with riding coordinates:
 C27(H27), C48(H48), C51(H51), C39(H39), C36(H36), C12(H12), C15(H15), C24(H24)
3.b Me refined with riding coordinates:
 C28(H28A,H28B,H28C), C40(H40A,H40B,H40C), C52(H52A,H52B,H52C), C50(H50A,H50B,
 H50C), C13(H13A,H13B,H13C), C25(H25A,H25B,H25C), C49(H49A,H49B,H49C), C29(H29A,
 H29B,H29C), C41(H41A,H41B,H41C), C14(H14A,H14B,H14C), C16(H16A,H16B,H16C),
 C17(H17A,H17B,H17C), C37(H37A,H37B,H37C), C26(H26A,H26B,H26C), C53(H53A,H53B,
 H53C), C38(H38A,H38B,H38C)
3.c Aromatic/amide H refined with riding coordinates:
 C10(H10), C34(H34), C46(H46), C2(H2), C44(H44), C21(H21), C22(H22), C45(H45),
 C33(H33), C32(H32), C20(H20), C8(H8), C9(H9)
3.d Idealised Me refined as rotating group:
 C4(H4A,H4B,H4C), C5(H5A,H5B,H5C)
;
_olex2_submission_special_instructions 'No special instructions were received'

loop_
_space_group_symop_operation_xyz
'x, y, z'
'-x, y+1/2, -z+1/2'
'-x, -y, -z'
'x, -y-1/2, z-1/2'

loop_
_atom_site_label
_atom_site_type_symbol
_atom_site_fract_x
_atom_site_fract_y
_atom_site_fract_z
_atom_site_U_iso_or_equiv
_atom_site_adp_type
_atom_site_occupancy
_atom_site_site_symmetry_order
_atom_site_calc_flag
_atom_site_refinement_flags_posn
_atom_site_refinement_flags_adp
_atom_site_refinement_flags_occupancy
_atom_site_disorder_assembly
_atom_site_disorder_group
U1 U 0.25629(2) 0.49457(2) 0.71788(2) 0.01824(5) Uani 1 1 d . . . . .
O1 O 0.21254(13) 0.3318(2) 0.67562(13) 0.0242(6) Uani 1 1 d . . . . .
O2 O 0.27880(13) 0.6145(2) 0.65232(13) 0.0271(6) Uani 1 1 d . . . . .
C23 C 0.4475(2) 0.5607(4) 0.85056(19) 0.0274(9) Uani 1 1 d . . . . .
C27 C 0.4202(2) 0.6764(3) 0.8556(2) 0.0292(9) Uani 1 1 d . . . . .
H27 H 0.370014 0.668347 0.850767 0.035 Uiso 1 1 calc R . . . .
N2 N 0.33458(15) 0.4747(2) 0.83582(15) 0.0199(7) Uani 1 1 d . . . . .
C47 C 0.26716(19) 0.7783(3) 0.58321(19) 0.0236(9) Uani 1 1 d . . . . .
C6 C 0.14043(18) 0.6629(3) 0.74208(18) 0.0204(8) Uani 1 1 d . . . . .
C28 C 0.4210(2) 0.7541(4) 0.7983(2) 0.0379(11) Uani 1 1 d . . . . .
H28A H 0.402878 0.828002 0.803529 0.057 Uiso 1 1 calc R . . . .
H28B H 0.469431 0.761624 0.800824 0.057 Uiso 1 1 calc R . . . .
H28C H 0.391195 0.722294 0.753687 0.057 Uiso 1 1 calc R . . . .
N1 N 0.19044(15) 0.5767(2) 0.77750(15) 0.0196(7) Uani 1 1 d . . . . .
C40 C 0.1941(2) 0.1773(4) 0.7898(2) 0.0337(10) Uani 1 1 d . . . . .
H40A H 0.233397 0.190873 0.775423 0.051 Uiso 1 1 calc R . . . .
H40B H 0.207699 0.200599 0.837694 0.051 Uiso 1 1 calc R . . . .
H40C H 0.182478 0.097236 0.785562 0.051 Uiso 1 1 calc R . . . .
C10 C 0.1022(2) 0.8550(3) 0.7340(2) 0.0278(9) Uani 1 1 d . . . . .
H10 H 0.105571 0.927466 0.753670 0.033 Uiso 1 1 calc R . . . .
C48 C 0.3643(2) 0.4995(3) 0.5967(2) 0.0270(9) Uani 1 1 d . . . . .
H48 H 0.323798 0.457434 0.600225 0.032 Uiso 1 1 calc R . . . .
C35 C 0.11397(19) 0.2192(3) 0.6694(2) 0.0231(8) Uani 1 1 d . . . . .
C34 C 0.0571(2) 0.1532(3) 0.6293(2) 0.0336(10) Uani 1 1 d . . . . .
H34 H 0.026064 0.124101 0.648830 0.040 Uiso 1 1 calc R . . . .
C52 C 0.1480(2) 0.8647(4) 0.5520(2) 0.0411(11) Uani 1 1 d . . . . .
H52A H 0.127748 0.798584 0.523661 0.062 Uiso 1 1 calc R . . . .
H52B H 0.114394 0.894168 0.570429 0.062 Uiso 1 1 calc R . . . .
H52C H 0.157919 0.922358 0.523870 0.062 Uiso 1 1 calc R . . . .
C46 C 0.2861(2) 0.8334(3) 0.5356(2) 0.0283(9) Uani 1 1 d . . . . .
H46 H 0.267648 0.906142 0.520810 0.034 Uiso 1 1 calc R . . . .
C50 C 0.4243(2) 0.4949(4) 0.6676(2) 0.0371(10) Uani 1 1 d . . . . .
H50A H 0.439293 0.416957 0.679063 0.056 Uiso 1 1 calc R . . . .
H50B H 0.464211 0.539591 0.667300 0.056 Uiso 1 1 calc R . . . .
H50C H 0.407832 0.525285 0.701909 0.056 Uiso 1 1 calc R . . . .
C13 C 0.0081(2) 0.4787(3) 0.6298(2) 0.0326(10) Uani 1 1 d . . . . .
H13A H 0.003082 0.405227 0.607620 0.049 Uiso 1 1 calc R . . . .
H13B H 0.003756 0.470251 0.674108 0.049 Uiso 1 1 calc R . . . .
H13C H -0.028897 0.529127 0.600434 0.049 Uiso 1 1 calc R . . . .
C4 C 0.1227(2) 0.5423(4) 0.8495(2) 0.0276(9) Uani 1 1 d . . . . .
H4A H 0.122637 0.486103 0.883346 0.041 Uiso 1 1 calc GR . . . .
H4B H 0.080962 0.531919 0.807141 0.041 Uiso 1 1 calc GR . . . .
H4C H 0.121906 0.617537 0.867797 0.041 Uiso 1 1 calc GR . . . .
C51 C 0.2160(2) 0.8322(3) 0.6108(2) 0.0286(9) Uani 1 1 d . . . . .
H51 H 0.204334 0.775216 0.639478 0.034 Uiso 1 1 calc R . . . .
C2 C 0.24331(19) 0.4708(3) 0.8804(2) 0.0230(8) Uani 1 1 d . U . . .
H2 H 0.231761 0.433205 0.914340 0.028 Uiso 1 1 calc R . . . .
C44 C 0.3572(2) 0.6787(4) 0.52905(19) 0.0285(9) Uani 1 1 d . . . . .
H44 H 0.387795 0.645655 0.510169 0.034 Uiso 1 1 calc R . . . .
C39 C 0.1299(2) 0.2446(3) 0.7444(2) 0.0288(9) Uani 1 1 d . . . . .
H39 H 0.142665 0.325795 0.751995 0.035 Uiso 1 1 calc R . . . .
C21 C 0.5437(2) 0.4454(4) 0.8496(2) 0.0377(11) Uani 1 1 d . . . . .
H21 H 0.590538 0.439498 0.851424 0.045 Uiso 1 1 calc R . . . .
C36 C 0.1980(2) 0.2844(4) 0.5402(2) 0.0323(10) Uani 1 1 d . . . . .
H36 H 0.214353 0.359407 0.561614 0.039 Uiso 1 1 calc R . . . .
C3 C 0.31467(19) 0.4555(3) 0.88783(18) 0.0223(8) Uani 1 1 d . . . . .
C5 C 0.3672(2) 0.4189(4) 0.95623(19) 0.0298(9) Uani 1 1 d . . . . .
H5A H 0.369088 0.336815 0.958108 0.045 Uiso 1 1 calc GR . . . .
H5B H 0.352971 0.447338 0.992499 0.045 Uiso 1 1 calc GR . . . .
H5C H 0.413816 0.448608 0.962861 0.045 Uiso 1 1 calc GR . . . .
C18 C 0.40720(19) 0.4636(3) 0.84372(18) 0.0227(8) Uani 1 1 d . . . . .
C7 C 0.09093(19) 0.6425(3) 0.67544(18) 0.0218(8) Uani 1 1 d . . . . .
C42 C 0.29522(19) 0.6705(3) 0.60489(18) 0.0236(8) Uani 1 1 d . . . . .
C25 C 0.4261(2) 0.1638(4) 0.8872(2) 0.0411(11) Uani 1 1 d . . . . .
H25A H 0.396591 0.096449 0.878306 0.062 Uiso 1 1 calc R . . . .
H25B H 0.473025 0.143554 0.888945 0.062 Uiso 1 1 calc R . . . .
H25C H 0.430539 0.196663 0.931160 0.062 Uiso 1 1 calc R . . . .
C49 C 0.3848(3) 0.4384(4) 0.5438(3) 0.0486(13) Uani 1 1 d . . . . .
H49A H 0.400489 0.362259 0.560066 0.073 Uiso 1 1 calc R . . . .
H49B H 0.343973 0.434655 0.500190 0.073 Uiso 1 1 calc R . . . .
H49C H 0.423229 0.478963 0.537278 0.073 Uiso 1 1 calc R . . . .
C29 C 0.4614(2) 0.7279(4) 0.9258(2) 0.0369(10) Uani 1 1 d . . . . .
H29A H 0.442824 0.802896 0.928008 0.055 Uiso 1 1 calc R . . . .
H29B H 0.456558 0.680445 0.961590 0.055 Uiso 1 1 calc R . . . .
H29C H 0.511319 0.733637 0.932956 0.055 Uiso 1 1 calc R . . . .
C31 C 0.1472(2) 0.2388(3) 0.56994(19) 0.0266(9) Uani 1 1 d . . . . .
C11 C 0.14598(19) 0.7705(3) 0.7719(2) 0.0251(9) Uani 1 1 d . . . . .
C22 C 0.5164(2) 0.5484(4) 0.8534(2) 0.0338(10) Uani 1 1 d . . . . .
H22 H 0.544770 0.613238 0.858045 0.041 Uiso 1 1 calc R . . . .
C45 C 0.3312(2) 0.7858(4) 0.5089(2) 0.0303(10) Uani 1 1 d . . . . .
H45 H 0.344308 0.826076 0.476867 0.036 Uiso 1 1 calc R . . . .
C12 C 0.0805(2) 0.5278(3) 0.64099(19) 0.0236(8) Uani 1 1 d . . . . .
H12 H 0.116846 0.476340 0.672769 0.028 Uiso 1 1 calc R . . . .
C41 C 0.0684(2) 0.2248(4) 0.7658(2) 0.0454(12) Uani 1 1 d . . . . .
H41A H 0.082627 0.242972 0.814507 0.068 Uiso 1 1 calc R . . . .
H41B H 0.028728 0.272809 0.738484 0.068 Uiso 1 1 calc R . . . .
H41C H 0.053953 0.146023 0.758140 0.068 Uiso 1 1 calc R . . . .
C33 C 0.0450(2) 0.1292(4) 0.5620(2) 0.0384(11) Uani 1 1 d . . . . .
H33 H 0.005923 0.083896 0.535516 0.046 Uiso 1 1 calc R . . . .
C30 C 0.1586(2) 0.2630(3) 0.63874(19) 0.0233(8) Uani 1 1 d . . . . .
C32 C 0.0898(2) 0.1713(3) 0.5331(2) 0.0345(10) Uani 1 1 d . . . . .
H32 H 0.081138 0.153622 0.486756 0.041 Uiso 1 1 calc R . . . .
C1 C 0.1887(2) 0.5286(3) 0.83446(19) 0.0245(9) Uani 1 1 d . . . . .
C14 C 0.0920(2) 0.5318(4) 0.5735(2) 0.0337(10) Uani 1 1 d . . . . .
H14A H 0.084841 0.456776 0.552936 0.051 Uiso 1 1 calc R . . . .
H14B H 0.058363 0.584182 0.541774 0.051 Uiso 1 1 calc R . . . .
H14C H 0.140225 0.556811 0.582631 0.051 Uiso 1 1 calc R . . . .
C43 C 0.33926(19) 0.6185(3) 0.57660(19) 0.0250(9) Uani 1 1 d . . . . .
C16 C 0.2633(2) 0.8598(4) 0.8353(2) 0.0336(10) Uani 1 1 d . . . . .
H16A H 0.281270 0.815970 0.806295 0.050 Uiso 1 1 calc R . . . .
H16B H 0.246948 0.933034 0.813970 0.050 Uiso 1 1 calc R . . . .
H16C H 0.300992 0.870626 0.880553 0.050 Uiso 1 1 calc R . . . .
C17 C 0.1721(2) 0.8633(4) 0.8882(2) 0.0350(10) Uani 1 1 d . . . . .
H17A H 0.132901 0.821409 0.892308 0.053 Uiso 1 1 calc R . . . .
H17B H 0.209203 0.874085 0.933806 0.053 Uiso 1 1 calc R . . . .
H17C H 0.155159 0.936493 0.867223 0.053 Uiso 1 1 calc R . . . .
C37 C 0.2627(2) 0.2094(4) 0.5595(2) 0.0407(11) Uani 1 1 d . . . . .
H37A H 0.295061 0.240017 0.539891 0.061 Uiso 1 1 calc R . . . .
H37B H 0.286491 0.206208 0.609547 0.061 Uiso 1 1 calc R . . . .
H37C H 0.248145 0.133777 0.541486 0.061 Uiso 1 1 calc R . . . .
C20 C 0.5041(2) 0.3503(4) 0.8431(2) 0.0330(10) Uani 1 1 d . . . . .
H20 H 0.523910 0.279206 0.840930 0.040 Uiso 1 1 calc R . . . .
C8 C 0.0479(2) 0.7310(3) 0.6395(2) 0.0264(9) Uani 1 1 d . . . . .
H8 H 0.014096 0.718136 0.594454 0.032 Uiso 1 1 calc R . . . .
C26 C 0.3798(3) 0.1960(4) 0.7599(2) 0.0439(12) Uani 1 1 d . . . . .
H26A H 0.352056 0.127207 0.754440 0.066 Uiso 1 1 calc R . . . .
H26B H 0.354228 0.248623 0.723062 0.066 Uiso 1 1 calc R . . . .
H26C H 0.425380 0.177770 0.757608 0.066 Uiso 1 1 calc R . . . .
C9 C 0.0532(2) 0.8361(3) 0.6679(2) 0.0298(9) Uani 1 1 d . . . . .
H9 H 0.023722 0.895305 0.642434 0.036 Uiso 1 1 calc R . . . .
C53 C 0.2492(3) 0.9331(4) 0.6561(2) 0.0416(11) Uani 1 1 d . . . . .
H53A H 0.292925 0.909936 0.693535 0.062 Uiso 1 1 calc R . . . .
H53B H 0.259785 0.991136 0.628648 0.062 Uiso 1 1 calc R . . . .
H53C H 0.216260 0.962946 0.675207 0.062 Uiso 1 1 calc R . . . .
C15 C 0.2019(2) 0.7973(3) 0.84307(19) 0.0261(9) Uani 1 1 d . . . . .
H15 H 0.220479 0.724535 0.866566 0.031 Uiso 1 1 calc R . . . .
C24 C 0.3920(2) 0.2495(3) 0.8294(2) 0.0323(10) Uani 1 1 d . . . . .
H24 H 0.344908 0.269976 0.829572 0.039 Uiso 1 1 calc R . . . .
C38 C 0.1649(3) 0.3017(4) 0.4628(2) 0.0522(14) Uani 1 1 d . . . . .
H38A H 0.200521 0.331226 0.446974 0.078 Uiso 1 1 calc R . . . .
H38B H 0.147205 0.229878 0.440230 0.078 Uiso 1 1 calc R . . . .
H38C H 0.125841 0.355093 0.451566 0.078 Uiso 1 1 calc R . . . .
C19 C 0.4350(2) 0.3565(4) 0.83969(19) 0.0290(9) Uani 1 1 d . . . . .

loop_
_atom_site_aniso_label
_atom_site_aniso_U_11
_atom_site_aniso_U_22
_atom_site_aniso_U_33
_atom_site_aniso_U_23
_atom_site_aniso_U_13
_atom_site_aniso_U_12
U1 0.02097(8) 0.01884(8) 0.01501(8) 0.00042(6) 0.00706(5) -0.00039(6)
O1 0.0288(15) 0.0194(14) 0.0246(14) -0.0008(11) 0.0105(12) -0.0011(11)
O2 0.0337(15) 0.0230(15) 0.0291(15) 0.0068(12) 0.0168(12) 0.0014(12)
C23 0.025(2) 0.036(2) 0.020(2) 0.0061(18) 0.0069(17) 0.0022(18)
C27 0.020(2) 0.033(2) 0.036(2) 0.0002(19) 0.0117(18) -0.0070(17)
N2 0.0174(15) 0.0246(18) 0.0189(16) -0.0029(13) 0.0083(13) -0.0018(13)
C47 0.021(2) 0.021(2) 0.027(2) 0.0000(17) 0.0071(17) 0.0004(16)
C6 0.0215(19) 0.021(2) 0.022(2) 0.0040(16) 0.0113(16) 0.0005(16)
C28 0.038(3) 0.029(2) 0.047(3) 0.004(2) 0.017(2) -0.003(2)
N1 0.0186(16) 0.0184(17) 0.0209(17) -0.0028(13) 0.0065(13) -0.0022(13)
C40 0.041(3) 0.032(2) 0.030(2) 0.0031(19) 0.016(2) -0.001(2)
C10 0.032(2) 0.017(2) 0.034(2) -0.0021(17) 0.0124(19) -0.0028(17)
C48 0.027(2) 0.026(2) 0.033(2) 0.0026(18) 0.0167(17) 0.0023(18)
C35 0.025(2) 0.0143(19) 0.030(2) -0.0013(16) 0.0108(17) 0.0031(16)
C34 0.029(2) 0.023(2) 0.048(3) -0.005(2) 0.013(2) -0.0007(18)
C52 0.035(3) 0.047(3) 0.044(3) 0.008(2) 0.019(2) 0.014(2)
C46 0.033(2) 0.024(2) 0.028(2) 0.0089(17) 0.0115(18) 0.0001(18)
C50 0.032(2) 0.041(3) 0.040(3) 0.014(2) 0.0166(19) 0.014(2)
C13 0.025(2) 0.031(2) 0.036(2) -0.0007(19) 0.0055(18) 0.0006(18)
C4 0.025(2) 0.031(2) 0.030(2) 0.0050(18) 0.0140(18) 0.0019(17)
C51 0.034(2) 0.023(2) 0.034(2) 0.0073(18) 0.0192(19) 0.0027(18)
C2 0.0213(11) 0.0222(12) 0.0271(12) -0.0044(9) 0.0113(9) -0.0017(8)
C44 0.026(2) 0.038(3) 0.023(2) 0.0003(18) 0.0111(17) 0.0022(18)
C39 0.038(2) 0.022(2) 0.033(2) -0.0005(18) 0.021(2) -0.0005(18)
C21 0.028(2) 0.053(3) 0.033(2) 0.009(2) 0.012(2) 0.011(2)
C36 0.048(3) 0.028(2) 0.023(2) -0.0003(18) 0.016(2) 0.007(2)
C3 0.025(2) 0.022(2) 0.019(2) -0.0016(16) 0.0081(16) -0.0011(16)
C5 0.030(2) 0.036(2) 0.025(2) 0.0020(18) 0.0116(18) 0.0042(19)
C18 0.0213(19) 0.034(2) 0.0140(18) 0.0044(16) 0.0078(15) 0.0045(17)
C7 0.022(2) 0.024(2) 0.022(2) 0.0046(16) 0.0099(16) 0.0025(16)
C42 0.025(2) 0.025(2) 0.021(2) 0.0031(16) 0.0086(16) -0.0025(16)
C25 0.054(3) 0.033(3) 0.043(3) 0.002(2) 0.026(2) 0.006(2)
C49 0.063(3) 0.035(3) 0.059(3) -0.004(2) 0.036(3) 0.010(2)
C29 0.036(2) 0.039(3) 0.039(3) -0.008(2) 0.017(2) -0.005(2)
C31 0.036(2) 0.017(2) 0.024(2) -0.0004(16) 0.0072(18) 0.0090(17)
C11 0.022(2) 0.022(2) 0.035(2) 0.0015(17) 0.0155(18) -0.0030(16)
C22 0.026(2) 0.046(3) 0.027(2) 0.006(2) 0.0074(18) -0.002(2)
C45 0.029(2) 0.037(3) 0.027(2) 0.0101(19) 0.0130(18) -0.0029(19)
C12 0.026(2) 0.020(2) 0.021(2) 0.0019(15) 0.0047(16) 0.0025(16)
C41 0.042(3) 0.055(3) 0.047(3) 0.009(2) 0.026(2) 0.005(2)
C33 0.028(2) 0.029(2) 0.047(3) -0.011(2) 0.002(2) -0.0001(19)
C30 0.029(2) 0.0132(19) 0.026(2) -0.0010(16) 0.0084(17) 0.0053(16)
C32 0.043(3) 0.026(2) 0.025(2) -0.0055(18) 0.002(2) 0.009(2)
C1 0.039(2) 0.018(2) 0.0176(19) -0.0063(15) 0.0125(17) -0.0146(17)
C14 0.036(2) 0.037(3) 0.022(2) -0.0013(18) 0.0045(18) 0.0042(19)
C43 0.023(2) 0.027(2) 0.022(2) -0.0012(17) 0.0054(16) -0.0008(17)
C16 0.030(2) 0.030(2) 0.035(2) 0.0032(19) 0.0072(19) -0.0026(19)
C17 0.037(2) 0.033(2) 0.033(2) -0.0058(19) 0.011(2) 0.003(2)
C37 0.043(3) 0.039(3) 0.044(3) 0.005(2) 0.021(2) 0.007(2)
C20 0.030(2) 0.038(3) 0.031(2) 0.0042(19) 0.0114(19) 0.015(2)
C8 0.026(2) 0.027(2) 0.023(2) 0.0044(17) 0.0050(17) 0.0008(17)
C26 0.049(3) 0.045(3) 0.034(3) -0.005(2) 0.013(2) 0.009(2)
C9 0.027(2) 0.023(2) 0.039(2) 0.0064(18) 0.0114(19) 0.0046(17)
C53 0.058(3) 0.033(3) 0.039(3) 0.003(2) 0.024(2) 0.004(2)
C15 0.029(2) 0.021(2) 0.027(2) -0.0011(17) 0.0086(17) 0.0007(17)
C24 0.036(2) 0.026(2) 0.036(2) -0.0035(19) 0.015(2) 0.0066(19)
C38 0.068(4) 0.059(3) 0.030(3) 0.011(2) 0.020(2) 0.023(3)
C19 0.029(2) 0.038(3) 0.019(2) 0.0051(18) 0.0082(17) 0.0102(19)

loop_
_atom_type_symbol
_atom_type_description
_atom_type_scat_dispersion_real
_atom_type_scat_dispersion_imag
_atom_type_scat_source
C C 0.0033 0.0016 'International Tables Vol C Tables 4.2.6.8 and 6.1.1.4'
H H 0.0000 0.0000 'International Tables Vol C Tables 4.2.6.8 and 6.1.1.4'
N N 0.0061 0.0033 'International Tables Vol C Tables 4.2.6.8 and 6.1.1.4'
O O 0.0106 0.0060 'International Tables Vol C Tables 4.2.6.8 and 6.1.1.4'
U U -9.6767 9.6646 'International Tables Vol C Tables 4.2.6.8 and 6.1.1.4'

loop_
_geom_angle_atom_site_label_1
_geom_angle_atom_site_label_2
_geom_angle_atom_site_label_3
_geom_angle
_geom_angle_site_symmetry_1
_geom_angle_site_symmetry_3
_geom_angle_publ_flag
O1 U1 N2 110.04(10) . . ?
O1 U1 N1 110.69(10) . . ?
O2 U1 O1 118.87(10) . . ?
O2 U1 N2 120.48(10) . . ?
O2 U1 N1 111.85(10) . . ?
N1 U1 N2 77.39(10) . . ?
C30 O1 U1 152.8(2) . . ?
C42 O2 U1 168.2(2) . . ?
C18 C23 C27 122.9(3) . . ?
C18 C23 C22 117.8(4) . . ?
C22 C23 C27 119.3(4) . . ?
C23 C27 H27 107.6 . . ?
C23 C27 C28 112.2(3) . . ?
C23 C27 C29 110.8(3) . . ?
C28 C27 H27 107.6 . . ?
C29 C27 H27 107.6 . . ?
C29 C27 C28 110.7(3) . . ?
C3 N2 U1 125.3(2) . . ?
C3 N2 C18 121.5(3) . . ?
C18 N2 U1 112.2(2) . . ?
C46 C47 C51 120.6(3) . . ?
C46 C47 C42 118.4(4) . . ?
C42 C47 C51 121.0(3) . . ?
C7 C6 N1 119.5(3) . . ?
C7 C6 C11 120.4(3) . . ?
C11 C6 N1 119.8(3) . . ?
C27 C28 H28A 109.5 . . ?
C27 C28 H28B 109.5 . . ?
C27 C28 H28C 109.5 . . ?
H28A C28 H28B 109.5 . . ?
H28A C28 H28C 109.5 . . ?
H28B C28 H28C 109.5 . . ?
C6 N1 U1 117.0(2) . . ?
C1 N1 U1 120.9(2) . . ?
C1 N1 C6 120.6(3) . . ?
H40A C40 H40B 109.5 . . ?
H40A C40 H40C 109.5 . . ?
H40B C40 H40C 109.5 . . ?
C39 C40 H40A 109.5 . . ?
C39 C40 H40B 109.5 . . ?
C39 C40 H40C 109.5 . . ?
C11 C10 H10 119.3 . . ?
C11 C10 C9 121.4(4) . . ?
C9 C10 H10 119.3 . . ?
C50 C48 H48 106.8 . . ?
C49 C48 H48 106.8 . . ?
C49 C48 C50 110.8(3) . . ?
C43 C48 H48 106.8 . . ?
C43 C48 C50 111.5(3) . . ?
C43 C48 C49 113.8(3) . . ?
C34 C35 C39 122.7(4) . . ?
C34 C35 C30 118.1(4) . . ?
C30 C35 C39 119.2(3) . . ?
C35 C34 H34 119.3 . . ?
C33 C34 C35 121.5(4) . . ?
C33 C34 H34 119.3 . . ?
H52A C52 H52B 109.5 . . ?
H52A C52 H52C 109.5 . . ?
H52B C52 H52C 109.5 . . ?
C51 C52 H52A 109.5 . . ?
C51 C52 H52B 109.5 . . ?
C51 C52 H52C 109.5 . . ?
C47 C46 H46 119.1 . . ?
C47 C46 C45 121.8(4) . . ?
C45 C46 H46 119.1 . . ?
C48 C50 H50A 109.5 . . ?
C48 C50 H50B 109.5 . . ?
C48 C50 H50C 109.5 . . ?
H50A C50 H50B 109.5 . . ?
H50A C50 H50C 109.5 . . ?
H50B C50 H50C 109.5 . . ?
H13A C13 H13B 109.5 . . ?
H13A C13 H13C 109.5 . . ?
H13B C13 H13C 109.5 . . ?
C12 C13 H13A 109.5 . . ?
C12 C13 H13B 109.5 . . ?
C12 C13 H13C 109.5 . . ?
H4A C4 H4B 109.5 . . ?
H4A C4 H4C 109.5 . . ?
H4B C4 H4C 109.5 . . ?
C1 C4 H4A 109.5 . . ?
C1 C4 H4B 109.5 . . ?
C1 C4 H4C 109.5 . . ?
C47 C51 H51 108.0 . . ?
C52 C51 C47 110.3(3) . . ?
C52 C51 H51 108.0 . . ?
C52 C51 C53 111.1(4) . . ?
C53 C51 C47 111.4(3) . . ?
C53 C51 H51 108.0 . . ?
C3 C2 H2 113.8 . . ?
C1 C2 H2 113.8 . . ?
C1 C2 C3 132.5(4) . . ?
C45 C44 H44 119.4 . . ?
C45 C44 C43 121.1(4) . . ?
C43 C44 H44 119.4 . . ?
C40 C39 H39 107.4 . . ?
C35 C39 C40 109.7(3) . . ?
C35 C39 H39 107.4 . . ?
C41 C39 C40 110.4(3) . . ?
C41 C39 C35 114.2(4) . . ?
C41 C39 H39 107.4 . . ?
C22 C21 H21 119.8 . . ?
C22 C21 C20 120.5(4) . . ?
C20 C21 H21 119.8 . . ?
C31 C36 H36 107.3 . . ?
C31 C36 C37 110.4(3) . . ?
C31 C36 C38 113.6(4) . . ?
C37 C36 H36 107.3 . . ?
C37 C36 C38 110.4(4) . . ?
C38 C36 H36 107.3 . . ?
N2 C3 C2 121.2(3) . . ?
N2 C3 C5 120.7(3) . . ?
C2 C3 C5 118.1(3) . . ?
C3 C5 H5A 109.5 . . ?
C3 C5 H5B 109.5 . . ?
C3 C5 H5C 109.5 . . ?
H5A C5 H5B 109.5 . . ?
H5A C5 H5C 109.5 . . ?
H5B C5 H5C 109.5 . . ?
C23 C18 N2 118.7(3) . . ?
C23 C18 C19 121.1(3) . . ?
C19 C18 N2 120.0(3) . . ?
C6 C7 C12 123.2(3) . . ?
C8 C7 C6 118.4(3) . . ?
C8 C7 C12 118.3(3) . . ?
O2 C42 C47 120.2(3) . . ?
O2 C42 C43 118.9(3) . . ?
C43 C42 C47 120.9(3) . . ?
H25A C25 H25B 109.5 . . ?
H25A C25 H25C 109.5 . . ?
H25B C25 H25C 109.5 . . ?
C24 C25 H25A 109.5 . . ?
C24 C25 H25B 109.5 . . ?
C24 C25 H25C 109.5 . . ?
C48 C49 H49A 109.5 . . ?
C48 C49 H49B 109.5 . . ?
C48 C49 H49C 109.5 . . ?
H49A C49 H49B 109.5 . . ?
H49A C49 H49C 109.5 . . ?
H49B C49 H49C 109.5 . . ?
C27 C29 H29A 109.5 . . ?
C27 C29 H29B 109.5 . . ?
C27 C29 H29C 109.5 . . ?
H29A C29 H29B 109.5 . . ?
H29A C29 H29C 109.5 . . ?
H29B C29 H29C 109.5 . . ?
C30 C31 C36 119.2(4) . . ?
C32 C31 C36 123.2(4) . . ?
C32 C31 C30 117.6(4) . . ?
C6 C11 C15 121.8(3) . . ?
C10 C11 C6 118.8(4) . . ?
C10 C11 C15 119.3(3) . . ?
C23 C22 H22 119.2 . . ?
C21 C22 C23 121.5(4) . . ?
C21 C22 H22 119.2 . . ?
C46 C45 C44 119.6(4) . . ?
C46 C45 H45 120.2 . . ?
C44 C45 H45 120.2 . . ?
C13 C12 H12 107.4 . . ?
C13 C12 C14 111.0(3) . . ?
C7 C12 C13 111.5(3) . . ?
C7 C12 H12 107.4 . . ?
C7 C12 C14 111.9(3) . . ?
C14 C12 H12 107.4 . . ?
C39 C41 H41A 109.5 . . ?
C39 C41 H41B 109.5 . . ?
C39 C41 H41C 109.5 . . ?
H41A C41 H41B 109.5 . . ?
H41A C41 H41C 109.5 . . ?
H41B C41 H41C 109.5 . . ?
C34 C33 H33 120.2 . . ?
C34 C33 C32 119.7(4) . . ?
C32 C33 H33 120.2 . . ?
O1 C30 C35 119.4(3) . . ?
O1 C30 C31 119.3(3) . . ?
C31 C30 C35 121.2(4) . . ?
C31 C32 H32 119.0 . . ?
C33 C32 C31 122.0(4) . . ?
C33 C32 H32 119.0 . . ?
N1 C1 C4 118.4(3) . . ?
N1 C1 C2 123.9(4) . . ?
C2 C1 C4 117.6(3) . . ?
C12 C14 H14A 109.5 . . ?
C12 C14 H14B 109.5 . . ?
C12 C14 H14C 109.5 . . ?
H14A C14 H14B 109.5 . . ?
H14A C14 H14C 109.5 . . ?
H14B C14 H14C 109.5 . . ?
C44 C43 C48 121.9(4) . . ?
C44 C43 C42 118.2(4) . . ?
C42 C43 C48 120.0(3) . . ?
H16A C16 H16B 109.5 . . ?
H16A C16 H16C 109.5 . . ?
H16B C16 H16C 109.5 . . ?
C15 C16 H16A 109.5 . . ?
C15 C16 H16B 109.5 . . ?
C15 C16 H16C 109.5 . . ?
H17A C17 H17B 109.5 . . ?
H17A C17 H17C 109.5 . . ?
H17B C17 H17C 109.5 . . ?
C15 C17 H17A 109.5 . . ?
C15 C17 H17B 109.5 . . ?
C15 C17 H17C 109.5 . . ?
C36 C37 H37A 109.5 . . ?
C36 C37 H37B 109.5 . . ?
C36 C37 H37C 109.5 . . ?
H37A C37 H37B 109.5 . . ?
H37A C37 H37C 109.5 . . ?
H37B C37 H37C 109.5 . . ?
C21 C20 H20 119.5 . . ?
C21 C20 C19 121.0(4) . . ?
C19 C20 H20 119.5 . . ?
C7 C8 H8 119.2 . . ?
C9 C8 C7 121.6(4) . . ?
C9 C8 H8 119.2 . . ?
H26A C26 H26B 109.5 . . ?
H26A C26 H26C 109.5 . . ?
H26B C26 H26C 109.5 . . ?
C24 C26 H26A 109.5 . . ?
C24 C26 H26B 109.5 . . ?
C24 C26 H26C 109.5 . . ?
C10 C9 H9 120.3 . . ?
C8 C9 C10 119.3(4) . . ?
C8 C9 H9 120.3 . . ?
C51 C53 H53A 109.5 . . ?
C51 C53 H53B 109.5 . . ?
C51 C53 H53C 109.5 . . ?
H53A C53 H53B 109.5 . . ?
H53A C53 H53C 109.5 . . ?
H53B C53 H53C 109.5 . . ?
C11 C15 H15 107.7 . . ?
C16 C15 C11 109.4(3) . . ?
C16 C15 C17 111.2(3) . . ?
C16 C15 H15 107.7 . . ?
C17 C15 C11 112.9(3) . . ?
C17 C15 H15 107.7 . . ?
C25 C24 H24 107.7 . . ?
C26 C24 C25 109.9(4) . . ?
C26 C24 H24 107.7 . . ?
C19 C24 C25 112.5(3) . . ?
C19 C24 C26 111.0(4) . . ?
C19 C24 H24 107.7 . . ?
C36 C38 H38A 109.5 . . ?
C36 C38 H38B 109.5 . . ?
C36 C38 H38C 109.5 . . ?
H38A C38 H38B 109.5 . . ?
H38A C38 H38C 109.5 . . ?
H38B C38 H38C 109.5 . . ?
C18 C19 C24 122.7(4) . . ?
C20 C19 C18 118.1(4) . . ?
C20 C19 C24 119.1(4) . . ?

loop_
_geom_bond_atom_site_label_1
_geom_bond_atom_site_label_2
_geom_bond_distance
_geom_bond_site_symmetry_2
_geom_bond_publ_flag
U1 O1 2.181(2) . ?
U1 O2 2.162(2) . ?
U1 N2 2.400(3) . ?
U1 N1 2.386(3) . ?
O1 C30 1.357(4) . ?
O2 C42 1.351(4) . ?
C23 C27 1.509(6) . ?
C23 C18 1.398(6) . ?
C23 C22 1.402(6) . ?
C27 H27 1.0000 . ?
C27 C28 1.532(6) . ?
C27 C29 1.525(6) . ?
N2 C3 1.332(5) . ?
N2 C18 1.442(5) . ?
C47 C46 1.377(5) . ?
C47 C51 1.525(5) . ?
C47 C42 1.411(5) . ?
C6 N1 1.442(4) . ?
C6 C7 1.404(5) . ?
C6 C11 1.415(5) . ?
C28 H28A 0.9800 . ?
C28 H28B 0.9800 . ?
C28 H28C 0.9800 . ?
N1 C1 1.346(5) . ?
C40 H40A 0.9800 . ?
C40 H40B 0.9800 . ?
C40 H40C 0.9800 . ?
C40 C39 1.526(6) . ?
C10 H10 0.9500 . ?
C10 C11 1.381(5) . ?
C10 C9 1.390(5) . ?
C48 H48 1.0000 . ?
C48 C50 1.530(6) . ?
C48 C49 1.523(6) . ?
C48 C43 1.514(5) . ?
C35 C34 1.392(5) . ?
C35 C39 1.519(5) . ?
C35 C30 1.412(5) . ?
C34 H34 0.9500 . ?
C34 C33 1.376(6) . ?
C52 H52A 0.9800 . ?
C52 H52B 0.9800 . ?
C52 H52C 0.9800 . ?
C52 C51 1.520(6) . ?
C46 H46 0.9500 . ?
C46 C45 1.380(6) . ?
C50 H50A 0.9800 . ?
C50 H50B 0.9800 . ?
C50 H50C 0.9800 . ?
C13 H13A 0.9800 . ?
C13 H13B 0.9800 . ?
C13 H13C 0.9800 . ?
C13 C12 1.529(5) . ?
C4 H4A 0.9800 . ?
C4 H4B 0.9800 . ?
C4 H4C 0.9800 . ?
C4 C1 1.517(5) . ?
C51 H51 1.0000 . ?
C51 C53 1.525(6) . ?
C2 H2 0.9500 . ?
C2 C3 1.426(5) . ?
C2 C1 1.355(6) . ?
C44 H44 0.9500 . ?
C44 C45 1.387(6) . ?
C44 C43 1.395(5) . ?
C39 H39 1.0000 . ?
C39 C41 1.517(6) . ?
C21 H21 0.9500 . ?
C21 C22 1.366(6) . ?
C21 C20 1.372(6) . ?
C36 H36 1.0000 . ?
C36 C31 1.514(6) . ?
C36 C37 1.521(6) . ?
C36 C38 1.522(6) . ?
C3 C5 1.497(5) . ?
C5 H5A 0.9800 . ?
C5 H5B 0.9800 . ?
C5 H5C 0.9800 . ?
C18 C19 1.414(6) . ?
C7 C12 1.525(5) . ?
C7 C8 1.397(5) . ?
C42 C43 1.407(5) . ?
C25 H25A 0.9800 . ?
C25 H25B 0.9800 . ?
C25 H25C 0.9800 . ?
C25 C24 1.539(6) . ?
C49 H49A 0.9800 . ?
C49 H49B 0.9800 . ?
C49 H49C 0.9800 . ?
C29 H29A 0.9800 . ?
C29 H29B 0.9800 . ?
C29 H29C 0.9800 . ?
C31 C30 1.410(5) . ?
C31 C32 1.392(6) . ?
C11 C15 1.534(5) . ?
C22 H22 0.9500 . ?
C45 H45 0.9500 . ?
C12 H12 1.0000 . ?
C12 C14 1.535(5) . ?
C41 H41A 0.9800 . ?
C41 H41B 0.9800 . ?
C41 H41C 0.9800 . ?
C33 H33 0.9500 . ?
C33 C32 1.380(6) . ?
C32 H32 0.9500 . ?
C14 H14A 0.9800 . ?
C14 H14B 0.9800 . ?
C14 H14C 0.9800 . ?
C16 H16A 0.9800 . ?
C16 H16B 0.9800 . ?
C16 H16C 0.9800 . ?
C16 C15 1.528(5) . ?
C17 H17A 0.9800 . ?
C17 H17B 0.9800 . ?
C17 H17C 0.9800 . ?
C17 C15 1.534(5) . ?
C37 H37A 0.9800 . ?
C37 H37B 0.9800 . ?
C37 H37C 0.9800 . ?
C20 H20 0.9500 . ?
C20 C19 1.395(5) . ?
C8 H8 0.9500 . ?
C8 C9 1.376(6) . ?
C26 H26A 0.9800 . ?
C26 H26B 0.9800 . ?
C26 H26C 0.9800 . ?
C26 C24 1.532(6) . ?
C9 H9 0.9500 . ?
C53 H53A 0.9800 . ?
C53 H53B 0.9800 . ?
C53 H53C 0.9800 . ?
C15 H15 1.0000 . ?
C24 H24 1.0000 . ?
C24 C19 1.519(6) . ?
C38 H38A 0.9800 . ?
C38 H38B 0.9800 . ?
C38 H38C 0.9800 . ?
